data_7047014
loop_
_publ_author_name
'Franco, Chris H. J.'
'Chagas, Poliane'
'Caldeira, Gabriela S.'
'Oliveira, Luiz C. A.'
'de Souza, Patterson P.'
'Leit\~ao, Alexandre A'
'Amarante, Giovanni W.'
'Diniz, Renata'

_publ_section_title
;
 Synthesis of glycerol carbonate over a 2D coordination polymer built with
 Nd<sup>3+</sup> ions and organic ligands.
;
_journal_issue 32
_journal_name_full 'Dalton transactions (Cambridge, England : 2003)'
_journal_page_first 10976
_journal_page_last 10988
_journal_paper_doi 10.1039/c8dt01803k
_journal_volume 47
_journal_year 2018
_chemical_absolute_configuration ad
_chemical_formula_sum 'C8 H11 Nd O11 S'
_chemical_formula_weight 459.47
_chemical_properties_physical Heat-sensitive
_space_group_IT_number 33
_space_group_name_Hall 'P 2c -2n'
_space_group_name_H-M_alt 'P n a 21'
_symmetry_cell_setting orthorhombic
_symmetry_Int_Tables_number 33
_symmetry_space_group_name_Hall 'P 2c -2n'
_symmetry_space_group_name_H-M 'P n a 21'
_atom_sites_solution_hydrogens mixed
_audit_creation_date 2017-10-19T10:44:44-00:00
_audit_creation_method 'WinGX routine CIF_UPDATE'
_audit_update_record
;
2017-10-19 deposited with the CCDC.
2018-07-11 downloaded from the CCDC.
;
_cell_angle_alpha 90
_cell_angle_beta 90
_cell_angle_gamma 90
_cell_formula_units_Z 4
_cell_length_a 7.3216(5)
_cell_length_b 16.6789(9)
_cell_length_c 10.4430(5)
_cell_measurement_reflns_used 3605
_cell_measurement_temperature 293(2)
_cell_measurement_theta_max 28.856
_cell_measurement_theta_min 2.269
_cell_volume 1275.26(13)
_computing_cell_refinement
;
        CrysAlisPro, Agilent Technologies,
        Version 1.171.36.32 (release 02-08-2013 CrysAlis171 .NET)
        (compiled Aug  2 2013,16:46:58)
;
_computing_data_collection
;
        CrysAlisPro, Agilent Technologies,
        Version 1.171.36.32 (release 02-08-2013 CrysAlis171 .NET)
        (compiled Aug  2 2013,16:46:58)
;
_computing_data_reduction
;
        CrysAlisPro, Agilent Technologies,
        Version 1.171.36.32 (release 02-08-2013 CrysAlis171 .NET)
        (compiled Aug  2 2013,16:46:58)
;
_computing_structure_refinement 'SHELXL-2014/7 (Sheldrick, 2014)'
_diffrn_ambient_temperature 293(2)
_diffrn_detector_area_resol_mean 10.4186
_diffrn_measured_fraction_theta_full 1
_diffrn_measured_fraction_theta_max 0.935
_diffrn_measurement_device_type 'Xcalibur, Atlas, Gemini ultra'
_diffrn_measurement_method '\w scans'
_diffrn_orient_matrix_UB_11 -0.0407329
_diffrn_orient_matrix_UB_12 0.034303
_diffrn_orient_matrix_UB_13 0.028274
_diffrn_orient_matrix_UB_21 0.082593
_diffrn_orient_matrix_UB_22 0.0215996
_diffrn_orient_matrix_UB_23 -0.0082259
_diffrn_orient_matrix_UB_31 -0.0299826
_diffrn_orient_matrix_UB_32 0.0129185
_diffrn_orient_matrix_UB_33 -0.0612496
_diffrn_radiation_monochromator graphite
_diffrn_radiation_type MoK\a
_diffrn_radiation_wavelength 0.71073
_diffrn_reflns_av_R_equivalents 0.0423
_diffrn_reflns_av_unetI/netI 0.0654
_diffrn_reflns_Laue_measured_fraction_full 1
_diffrn_reflns_Laue_measured_fraction_max 0.935
_diffrn_reflns_limit_h_max 10
_diffrn_reflns_limit_h_min -6
_diffrn_reflns_limit_k_max 21
_diffrn_reflns_limit_k_min -21
_diffrn_reflns_limit_l_max 14
_diffrn_reflns_limit_l_min -14
_diffrn_reflns_number 9010
_diffrn_reflns_point_group_measured_fraction_full 1
_diffrn_reflns_point_group_measured_fraction_max 0.935
_diffrn_reflns_theta_full 25
_diffrn_reflns_theta_max 29.524
_diffrn_reflns_theta_min 2.301
_exptl_absorpt_coefficient_mu 4.294
_exptl_absorpt_correction_T_max 1
_exptl_absorpt_correction_T_min 0.64519
_exptl_absorpt_correction_type multi-scan
_exptl_absorpt_process_details
;
        CrysAlisPro, Agilent Technologies,
        Version 1.171.36.32 (release 02-08-2013 CrysAlis171 .NET)
        (compiled Aug  2 2013,16:46:58)
        Empirical absorption correction using spherical harmonics,
 implemented in SCALE3 ABSPACK scaling algorithm.
;
_exptl_crystal_colour pink
_exptl_crystal_density_diffrn 2.393
_exptl_crystal_description hexagonal
_exptl_crystal_F_000 892
_exptl_crystal_size_max 0.1973
_exptl_crystal_size_mid 0.1748
_exptl_crystal_size_min 0.1065
_refine_diff_density_max 1.718
_refine_diff_density_min -0.721
_refine_diff_density_rms 0.166
_refine_ls_abs_structure_details
;
 Refined as an inversion twin.
;
_refine_ls_abs_structure_Flack 0.18(5)
_refine_ls_extinction_method none
_refine_ls_goodness_of_fit_ref 1.141
_refine_ls_hydrogen_treatment mixed
_refine_ls_matrix_type full
_refine_ls_number_parameters 137
_refine_ls_number_reflns 3089
_refine_ls_number_restraints 4
_refine_ls_restrained_S_all 1.141
_refine_ls_R_factor_all 0.0501
_refine_ls_R_factor_gt 0.0349
_refine_ls_shift/su_max 0
_refine_ls_shift/su_mean 0
_refine_ls_structure_factor_coef Fsqd
_refine_ls_weighting_details 'w=1/[\s^2^(Fo^2^)+(0.0760P)^2^+2.9695P] where P=(Fo^2^+2Fc^2^)/3'
_refine_ls_weighting_scheme calc
_refine_ls_wR_factor_gt 0.088
_refine_ls_wR_factor_ref 0.1396
_reflns_number_gt 2622
_reflns_number_total 3089
_reflns_threshold_expression 'I > 2\s(I)'
_cod_data_source_file c8dt01803k2.cif
_cod_data_source_block Nd5sis
_cod_depositor_comments
;
The following automatic conversions were performed:

'_symmetry_cell_setting' value 'Orthorhombic' changed to
'orthorhombic' according to
/home/data/users/saulius/crontab/automatic-downloads/rss-feeds/RSC/lib/dictionaries/cif_core.dic
dictionary named 'cif_core.dic' version 2.4.2 from 2011-04-26.

Automatic conversion script
Id: cif_fix_values 4973 2017-02-22 13:04:09Z antanas 

 Adding full bibliography for 7047014.cif.
;
_cod_database_code 7047014
_publcif_datablock.id {f0b8a52a-39e3-47a7-8773-0726637e9fae}

loop_
_symmetry_equiv_pos_site_id
_symmetry_equiv_pos_as_xyz
1 x,y,z
2 -x,-y,1/2+z
3 1/2-x,1/2+y,1/2+z
4 1/2+x,1/2-y,z

loop_
_atom_site_label
_atom_site_type_symbol
_atom_site_fract_x
_atom_site_fract_y
_atom_site_fract_z
_atom_site_U_iso_or_equiv
_atom_site_adp_type
_atom_site_occupancy
_atom_site_calc_flag
Nd1 Nd -0.10929(7) -0.08155(3) -0.75159(13) 0.0144(2) Uani 1 d
S1 S -0.3982(4) -0.1328(2) -0.4754(3) 0.0182(7) Uani 1 d
O10 O 0.163(2) -0.0848(6) -0.8914(13) 0.031(3) Uani 1 d
H10A H 0.256(16) -0.079(9) -0.941(16) 0.046 Uiso 1 d
H10B H 0.093(19) -0.045(8) -0.911(19) 0.046 Uiso 1 d
O8 O 0.1719(18) -0.0522(8) -0.6208(12) 0.029(2) Uani 1 d
H8A H 0.2142 -0.0886 -0.5724 0.044 Uiso 1 d
H8B H 0.1499 -0.0099 -0.5777 0.044 Uiso 1 d
O9 O -0.4457(14) -0.0489(6) -0.7592(17) 0.041(3) Uani 1 d
H9A H -0.552 -0.0286 -0.7592 0.061 Uiso 1 d
H9B H -0.4151 -0.0653 -0.6849 0.061 Uiso 1 d
O5 O -0.5545(15) -0.1691(6) -0.5400(9) 0.025(2) Uani 1 d
O3 O -0.2468(17) -0.1967(5) 0.1180(9) 0.0304(13) Uani 1 d
O7 O -0.4317(17) -0.0503(6) -0.4377(10) 0.033(3) Uani 1 d
O6 O -0.2335(15) -0.1414(6) -0.5484(9) 0.026(2) Uani 1 d
O4 O -0.2090(19) -0.0831(5) 0.0150(10) 0.0304(13) Uani 1 d
C1 C -0.3468(17) -0.3180(7) -0.2297(12) 0.0193(10) Uani 1 d
C2 C -0.3774(17) -0.2746(8) -0.3407(14) 0.0193(10) Uani 1 d
H2 H -0.408 -0.2999 -0.4171 0.023 Uiso 1 calc
C4 C -0.3196(18) -0.1517(8) -0.2190(11) 0.0193(10) Uani 1 d
H4 H -0.3087 -0.0962 -0.2165 0.023 Uiso 1 calc
C5 C -0.2948(19) -0.1967(8) -0.1072(13) 0.0193(10) Uani 1 d
C3 C -0.3603(19) -0.1898(8) -0.3335(14) 0.0193(10) Uani 1 d
C7 C -0.3643(16) -0.4089(7) -0.2359(15) 0.0193(10) Uani 1 d
C8 C -0.252(2) -0.1567(8) 0.0129(15) 0.0193(10) Uani 1 d
C6 C -0.3057(19) -0.2790(7) -0.1131(13) 0.0193(10) Uani 1 d
H6 H -0.2857 -0.3093 -0.0396 0.023 Uiso 1 calc
O1 O -0.4039(16) -0.4411(7) -0.3392(10) 0.0304(13) Uani 1 d
O2 O -0.3394(17) -0.4481(7) -0.1329(9) 0.0304(13) Uani 1 d
O11 O 0.0578(16) -0.2077(6) -0.7070(10) 0.030(2) Uani 1 d
H11A H 0.0281 -0.2353 -0.6422 0.045 Uiso 1 d
H11B H 0.143 -0.2292 -0.7498 0.045 Uiso 1 d

loop_
_atom_site_aniso_label
_atom_site_aniso_U_11
_atom_site_aniso_U_22
_atom_site_aniso_U_33
_atom_site_aniso_U_23
_atom_site_aniso_U_13
_atom_site_aniso_U_12
Nd1 0.0220(3) 0.0105(3) 0.0107(3) 0.0004(4) -0.0008(6) -0.00041(19)
S1 0.0261(17) 0.0159(15) 0.0124(13) 0.0015(12) -0.0013(13) 0.0035(12)
O10 0.029(7) 0.042(8) 0.021(6) -0.002(5) 0.008(5) -0.003(5)
O8 0.035(6) 0.032(7) 0.021(5) 0.007(5) -0.007(5) -0.002(6)
O9 0.030(5) 0.051(6) 0.042(6) 0.012(9) 0.008(8) 0.011(5)
O5 0.031(5) 0.029(5) 0.016(4) 0.006(4) -0.002(4) 0.000(4)
O3 0.059(4) 0.018(2) 0.014(2) 0.004(2) -0.005(2) -0.008(2)
O7 0.054(7) 0.014(5) 0.032(6) -0.005(4) -0.002(5) 0.012(5)
O6 0.029(6) 0.031(6) 0.016(5) 0.005(4) 0.012(4) 0.007(5)
O4 0.059(4) 0.018(2) 0.014(2) 0.004(2) -0.005(2) -0.008(2)
C1 0.021(2) 0.017(2) 0.019(3) -0.001(2) 0.001(2) -0.0015(17)
C2 0.021(2) 0.017(2) 0.019(3) -0.001(2) 0.001(2) -0.0015(17)
C4 0.021(2) 0.017(2) 0.019(3) -0.001(2) 0.001(2) -0.0015(17)
C5 0.021(2) 0.017(2) 0.019(3) -0.001(2) 0.001(2) -0.0015(17)
C3 0.021(2) 0.017(2) 0.019(3) -0.001(2) 0.001(2) -0.0015(17)
C7 0.021(2) 0.017(2) 0.019(3) -0.001(2) 0.001(2) -0.0015(17)
C8 0.021(2) 0.017(2) 0.019(3) -0.001(2) 0.001(2) -0.0015(17)
C6 0.021(2) 0.017(2) 0.019(3) -0.001(2) 0.001(2) -0.0015(17)
O1 0.059(4) 0.018(2) 0.014(2) 0.004(2) -0.005(2) -0.008(2)
O2 0.059(4) 0.018(2) 0.014(2) 0.004(2) -0.005(2) -0.008(2)
O11 0.033(6) 0.027(5) 0.029(5) 0.011(4) 0.002(4) 0.009(5)

loop_
_atom_type_symbol
_atom_type_description
_atom_type_scat_dispersion_real
_atom_type_scat_dispersion_imag
_atom_type_scat_source
C C 0.0033 0.0016 'International Tables Vol C Tables 4.2.6.8 and 6.1.1.4'
H H 0 0 'International Tables Vol C Tables 4.2.6.8 and 6.1.1.4'
Nd Nd -0.1943 3.0179 'International Tables Vol C Tables 4.2.6.8 and 6.1.1.4'
O O 0.0106 0.006 'International Tables Vol C Tables 4.2.6.8 and 6.1.1.4'
S S 0.1246 0.1234 'International Tables Vol C Tables 4.2.6.8 and 6.1.1.4'

loop_
_exptl_crystal_face_index_h
_exptl_crystal_face_index_k
_exptl_crystal_face_index_l
_exptl_crystal_face_perp_dist
-1 1 0 0.0894
-1 -1 0 0.0554
1 -1 2 0.1179
1 1 0 0.0511
0 -1 0 0.0411
0 1 0 0.1275
0 0 1 0.1482
0 0 -1 0.049
1 -1 0 0.025

loop_
_geom_angle_atom_site_label_1
_geom_angle_atom_site_label_2
_geom_angle_atom_site_label_3
_geom_angle
_geom_angle_site_symmetry_1
_geom_angle_site_symmetry_3
O10 Nd1 O11 72.2(3) . .
O10 Nd1 O6 141.4(3) . .
O11 Nd1 O6 71.5(3) . .
O10 Nd1 O1 77.0(3) . 3_454
O11 Nd1 O1 147.1(3) . 3_454
O6 Nd1 O1 133.6(3) . 3_454
O10 Nd1 O8 70.5(3) . .
O11 Nd1 O8 70.1(3) . .
O6 Nd1 O8 85.1(3) . .
O1 Nd1 O8 89.1(3) 3_454 .
O10 Nd1 O9 140.6(4) . .
O11 Nd1 O9 132.1(3) . .
O6 Nd1 O9 76.1(3) . .
O1 Nd1 O9 79.9(3) 3_454 .
O8 Nd1 O9 140.6(4) . .
O10 Nd1 O4 70.4(3) . 1_554
O11 Nd1 O4 108.2(2) . 1_554
O6 Nd1 O4 134.5(3) . 1_554
O1 Nd1 O4 70.9(2) 3_454 1_554
O8 Nd1 O4 139.1(3) . 1_554
O9 Nd1 O4 72.1(4) . 1_554
O10 Nd1 O3 89.2(3) . 1_554
O11 Nd1 O3 69.9(3) . 1_554
O6 Nd1 O3 90.5(2) . 1_554
O1 Nd1 O3 121.3(2) 3_454 1_554
O8 Nd1 O3 139.1(3) . 1_554
O9 Nd1 O3 76.2(3) . 1_554
O4 Nd1 O3 51.0(2) 1_554 1_554
O10 Nd1 O2 114.9(3) . 3_454
O11 Nd1 O2 135.7(3) . 3_454
O6 Nd1 O2 83.3(2) . 3_454
O1 Nd1 O2 51.4(2) 3_454 3_454
O8 Nd1 O2 72.0(3) . 3_454
O9 Nd1 O2 71.7(3) . 3_454
O4 Nd1 O2 115.3(2) 1_554 3_454
O3 Nd1 O2 147.9(3) 1_554 3_454
O10 Nd1 C7 96.3(3) . 3_454
O11 Nd1 C7 150.3(3) . 3_454
O6 Nd1 C7 108.8(3) . 3_454
O1 Nd1 C7 25.3(3) 3_454 3_454
O8 Nd1 C7 80.2(3) . 3_454
O9 Nd1 C7 73.8(2) . 3_454
O4 Nd1 C7 92.6(3) 1_554 3_454
O3 Nd1 C7 138.7(3) 1_554 3_454
O2 Nd1 C7 26.1(3) 3_454 3_454
O10 Nd1 C8 77.5(3) . 1_554
O11 Nd1 C8 88.3(3) . 1_554
O6 Nd1 C8 114.0(2) . 1_554
O1 Nd1 C8 96.1(3) 3_454 1_554
O8 Nd1 C8 145.5(3) . 1_554
O9 Nd1 C8 73.7(3) . 1_554
O4 Nd1 C8 25.3(2) 1_554 1_554
O3 Nd1 C8 25.7(2) 1_554 1_554
O2 Nd1 C8 135.7(3) 3_454 1_554
C7 Nd1 C8 116.5(3) 3_454 1_554
O10 Nd1 H9B 160.3 . .
O11 Nd1 H9B 120.7 . .
O6 Nd1 H9B 56.9 . .
O1 Nd1 H9B 92.1 3_454 .
O8 Nd1 H9B 126.4 . .
O9 Nd1 H9B 19.7 . .
O4 Nd1 H9B 90.7 1_554 .
O3 Nd1 H9B 82.5 1_554 .
O2 Nd1 H9B 67.7 3_454 .
C7 Nd1 H9B 78.8 3_454 .
C8 Nd1 H9B 87.6 1_554 .
O6 S1 O7 112.3(5) . .
O6 S1 O5 111.9(5) . .
O7 S1 O5 112.7(5) . .
O6 S1 C3 105.0(5) . .
O7 S1 C3 107.9(5) . .
O5 S1 C3 106.6(4) . .
Nd1 O10 H10A 172(7) . .
Nd1 O10 H10B 69(8) . .
H10A O10 H10B 104(5) . .
Nd1 O8 H8A 118.8 . .
Nd1 O8 H8B 107 . .
H8A O8 H8B 110.3 . .
Nd1 O9 H9A 168.8 . .
Nd1 O9 H9B 69.2 . .
H9A O9 H9B 111.7 . .
C8 O3 Nd1 94.4(6) . 1_556
S1 O6 Nd1 135.5(5) . .
C8 O4 Nd1 95.6(6) . 1_556
C2 C1 C6 121.0(8) . .
C2 C1 C7 118.1(9) . .
C6 C1 C7 120.9(8) . .
C1 C2 C3 117.5(9) . .
C1 C2 H2 121.3 . .
C3 C2 H2 121.3 . .
C3 C4 C5 120.1(9) . .
C3 C4 H4 120 . .
C5 C4 H4 120 . .
C6 C5 C4 119.3(9) . .
C6 C5 C8 120.6(9) . .
C4 C5 C8 120.1(8) . .
C4 C3 C2 121.4(9) . .
C4 C3 S1 120.4(7) . .
C2 C3 S1 118.2(8) . .
O1 C7 O2 123.1(8) . .
O1 C7 C1 119.2(9) . .
O2 C7 C1 117.7(9) . .
O1 C7 Nd1 60.2(5) . 3_445
O2 C7 Nd1 62.9(5) . 3_445
C1 C7 Nd1 178.7(7) . 3_445
O4 C8 O3 118.7(10) . .
O4 C8 C5 120.9(10) . .
O3 C8 C5 120.3(8) . .
O4 C8 Nd1 59.1(6) . 1_556
O3 C8 Nd1 59.8(5) . 1_556
C5 C8 Nd1 171.6(8) . 1_556
C5 C6 C1 120.7(9) . .
C5 C6 H6 119.7 . .
C1 C6 H6 119.7 . .
C7 O1 Nd1 94.5(6) . 3_445
C7 O2 Nd1 91.0(6) . 3_445
Nd1 O11 H11A 119 . .
Nd1 O11 H11B 128.6 . .
H11A O11 H11B 112.4 . .

loop_
_geom_bond_atom_site_label_1
_geom_bond_atom_site_label_2
_geom_bond_distance
_geom_bond_site_symmetry_2
Nd1 O10 2.469(11) .
Nd1 O11 2.478(7) .
Nd1 O6 2.515(7) .
Nd1 O1 2.517(8) 3_454
Nd1 O8 2.519(9) .
Nd1 O9 2.524(7) .
Nd1 O4 2.545(8) 1_554
Nd1 O3 2.560(7) 1_554
Nd1 O2 2.575(8) 3_454
Nd1 C7 2.891(8) 3_454
Nd1 C8 2.952(11) 1_554
Nd1 H9B 2.3604 .
S1 O6 1.434(8) .
S1 O7 1.453(8) .
S1 O5 1.459(8) .
S1 C3 1.782(10) .
O10 H10A 0.86(2) .
O10 H10B 0.86(2) .
O8 H8A 0.8484 .
O8 H8B 0.853 .
O9 H9A 0.8489 .
O9 H9B 0.8524 .
O3 C8 1.285(13) .
O3 Nd1 2.560(7) 1_556
O4 C8 1.268(11) .
O4 Nd1 2.545(8) 1_556
C1 C2 1.386(14) .
C1 C6 1.413(13) .
C1 C7 1.522(12) .
C2 C3 1.421(14) .
C2 H2 0.93 .
C4 C3 1.387(13) .
C4 C5 1.400(13) .
C4 H4 0.93 .
C5 C6 1.377(13) .
C5 C8 1.454(14) .
C7 O1 1.240(14) .
C7 O2 1.272(13) .
C7 Nd1 2.891(8) 3_445
C8 Nd1 2.952(11) 1_556
C6 H6 0.93 .
O1 Nd1 2.517(8) 3_445
O2 Nd1 2.575(8) 3_445
O11 H11A 0.8467 .
O11 H11B 0.8463 .

loop_
_geom_contact_atom_site_label_1
_geom_contact_atom_site_label_2
_geom_contact_distance
_geom_contact_site_symmetry_1
_geom_contact_site_symmetry_2
_geom_contact_publ_flag
Nd1 O11 4.303(7) 4_545 . no
Nd1 H8B 3.7400 . 2_554 no
Nd1 H11B 3.6400 . 4_555 no
S1 H8A 3.1000 . 1_655 no
S1 H9B 2.4600 . . no
S1 H11A 2.8600 . 4_555 no
O1 O10 3.103(13) . 3_445 no
O1 O4 2.934(11) . 3_444 no
O1 O9 3.238(12) . 3_445 no
O1 O8 2.995(12) . 4_445 no
O2 O10 2.581(13) . 4_446 no
O2 O9 2.987(12) . 3_445 no
O2 O4 3.159(13) . 4_445 no
O2 O8 2.993(13) . 3_445 no
O3 O11 2.889(12) . 1_556 no
O3 O9 3.137(12) . 1_556 no
O3 O11 2.816(11) . 4_446 no
O4 O10 2.891(15) . 1_556 no
O4 O2 3.159(13) . 4_545 no
O4 O9 2.982(14) . 1_556 no
O4 O8 2.679(12) . 2_555 no
O4 O1 2.934(11) . 3_455 no
O5 O11 2.818(10) . 4_445 no
O5 O8 2.920(12) . 1_455 no
O5 O9 3.145(13) . . no
O5 C2 3.287(13) . 4_445 no
O6 O11 2.918(11) . . no
O6 O9 3.105(13) . . no
O7 O9 2.649(13) . 2_455 no
O7 O10 3.032(13) . 2_555 no
O8 O5 2.920(12) . 1_655 no
O8 O1 2.995(12) . 4_545 no
O8 O10 2.879(14) . . no
O8 O4 2.679(12) . 2_554 no
O8 O11 2.870(12) . . no
O8 O2 2.993(13) . 3_454 no
O8 O9 3.151(13) . 1_655 no
O9 O8 3.151(13) . 1_455 no
O9 O5 3.145(13) . . no
O9 O4 2.982(14) . 1_554 no
O9 O10 3.239(14) . 1_455 no
O10 O8 2.879(14) . . no
O10 O11 2.915(12) . . no
O10 O7 3.032(13) . 2_554 no
O10 O4 2.891(15) . 1_554 no
O11 O10 2.915(12) . . no
O1 H2 2.4900 . . no
O1 H8B 2.6500 . 4_555 no
O1 H8A 2.6300 . 4_555 no
O1 H10B 2.35(11) . 3_445 no
O2 H8B 2.5600 . 3_555 no
O2 H9B 2.7600 . 3_555 no
O2 H10A 2.17(12) . 4_446 no
O2 H6 2.5400 . . no
O2 H10B 2.37(15) . 4_446 no
O3 H11B 2.0200 . 4_556 no
O3 H6 2.5100 . . no
O4 H10B 2.43(11) . 1_556 no
O4 H4 2.5300 . . no
O4 H8B 1.8800 . 2_555 no
O5 H8A 2.1900 . 1_655 no
O5 H9B 2.5200 . . no
O5 H11A 2.0100 . 4_555 no
O5 H2 2.7500 . . no
O6 H11A 2.6600 . . no
O6 H11A 2.8700 . 4_555 no
O6 H2 2.9200 . 4_455 no
O6 H9B 2.3300 . . no
O7 H10A 2.51(11) . 2_555 no
O7 H9A 2.2800 . 2_655 no
O7 H4 2.5900 . . no
O7 H9B 2.6000 . . no
O8 H4 2.8500 . 2_554 no
O8 H9A 2.5200 . 1_455 no
O10 H11B 2.8300 . . no
O10 H9A 2.6700 . 1_455 no
O10 H6 2.3800 . 4_454 no
O11 H8A 2.6900 . . no
C6 H10A 3.01(12) . 4_446 no
C8 H8B 3.0300 . 2_555 no
H2 O1 2.4900 . . no
H2 O5 2.7500 . . no
H2 O6 2.9200 . 4_555 no
H2 H11A 2.4700 . 4_555 no
H4 O4 2.5300 . . no
H4 O7 2.5900 . . no
H4 O8 2.8500 . 2_555 no
H4 H8B 2.5700 . 2_555 no
H4 H9A 2.3600 . 2_655 no
H6 O2 2.5400 . . no
H6 O3 2.5100 . . no
H6 O10 2.3800 . 4_556 no
H6 H10A 2.1500 . 4_556 no
H8A S1 3.1000 . 1_455 no
H8A O5 2.1900 . 1_455 no
H8A O1 2.6300 . 4_455 no
H8B Nd1 3.7400 . 2_555 no
H8B O4 1.8800 . 2_554 no
H8B C8 3.0300 . 2_554 no
H8B H4 2.5700 . 2_554 no
H8B O1 2.6500 . 4_455 no
H9A O8 2.5200 . 1_655 no
H9A O10 2.6700 . 1_655 no
H9A H10A 2.5100 . 1_655 no
H9A O7 2.2800 . 2_654 no
H9A H4 2.3600 . 2_654 no
H9B S1 2.4600 . . no
H9B O5 2.5200 . . no
H9B O7 2.6000 . . no
H10A H9A 2.5100 . 1_455 no
H10A O7 2.51(11) . 2_554 no
H10A H6 2.1500 . 4_454 no
H11A S1 2.8600 . 4_455 no
H11A O5 2.0100 . 4_455 no
H11A O6 2.8700 . 4_455 no
H11A H2 2.4700 . 4_455 no
H11B Nd1 3.6400 . 4_455 no
H11B O3 2.0200 . 4_454 no

loop_
_geom_hbond_atom_site_label_D
_geom_hbond_atom_site_label_H
_geom_hbond_atom_site_label_A
_geom_hbond_distance_DH
_geom_hbond_distance_HA
_geom_hbond_distance_DA
_geom_hbond_angle_DHA
_geom_hbond_site_symmetry_A
_geom_hbond_publ_flag
O8 H8A O5 0.8500 2.1900 2.920(12) 144.00 1_655 yes
O8 H8B O4 0.8500 1.8800 2.679(12) 156.00 2_554 yes
O9 H9A O8 0.8500 2.5200 3.151(13) 132.00 1_455 yes
O9 H9A O7 0.8500 2.2800 2.649(13) 106.00 2_454 yes
O9 H9B O5 0.8500 2.5200 3.145(13) 131.00 . yes
O9 H9B O7 0.8500 2.6000 3.359(15) 149.00 . yes
O10 H10A O7 0.86(10) 2.51(11) 3.032(13) 120(9) 2_554 yes
O10 H10A O2 0.86(10) 2.17(12) 2.581(13) 109(9) 4_544 yes
O11 H11A O5 0.8500 2.0100 2.818(10) 159.00 4_545 yes
O11 H11B O3 0.8500 2.0200 2.816(11) 156.00 4_544 yes
C4 H4 O7 0.9300 2.5900 2.958(12) 104.00 . yes
C6 H6 O10 0.9300 2.3800 3.252(13) 156.00 4_446 yes

loop_
_geom_torsion_atom_site_label_1
_geom_torsion_atom_site_label_2
_geom_torsion_atom_site_label_3
_geom_torsion_atom_site_label_4
_geom_torsion
_geom_torsion_site_symmetry_1
_geom_torsion_site_symmetry_3
_geom_torsion_site_symmetry_4
_geom_torsion_publ_flag
O8 Nd1 O6 S1 129.1(7) . . . no
O9 Nd1 O6 S1 -16.0(6) . . . no
O10 Nd1 O6 S1 179.0(6) . . . no
O11 Nd1 O6 S1 -160.3(7) . . . no
O3 Nd1 O6 S1 -91.7(7) 1_554 . . no
O4 Nd1 O6 S1 -62.6(8) 1_554 . . no
O1 Nd1 O6 S1 44.9(8) 3_454 . . no
O2 Nd1 O6 S1 56.7(7) 3_454 . . no
O6 Nd1 O3 C8 156.6(7) . 1_554 1_554 no
O8 Nd1 O3 C8 -120.3(7) . 1_554 1_554 no
O9 Nd1 O3 C8 81.1(7) . 1_554 1_554 no
O10 Nd1 O3 C8 -62.0(7) . 1_554 1_554 no
O11 Nd1 O3 C8 -133.4(7) . 1_554 1_554 no
O6 Nd1 O4 C8 -41.9(9) . 1_554 1_554 no
O8 Nd1 O4 C8 120.2(7) . 1_554 1_554 no
O9 Nd1 O4 C8 -89.7(7) . 1_554 1_554 no
O10 Nd1 O4 C8 102.5(7) . 1_554 1_554 no
O11 Nd1 O4 C8 39.8(8) . 1_554 1_554 no
O6 Nd1 O1 C7 13.8(8) . 3_454 3_454 no
O8 Nd1 O1 C7 -68.6(6) . 3_454 3_454 no
O9 Nd1 O1 C7 73.4(6) . 3_454 3_454 no
O10 Nd1 O1 C7 -138.8(7) . 3_454 3_454 no
O11 Nd1 O1 C7 -118.0(6) . 3_454 3_454 no
O6 Nd1 O2 C7 -167.9(6) . 3_454 3_454 no
O8 Nd1 O2 C7 105.0(6) . 3_454 3_454 no
O9 Nd1 O2 C7 -90.5(6) . 3_454 3_454 no
O10 Nd1 O2 C7 47.6(7) . 3_454 3_454 no
O11 Nd1 O2 C7 137.3(6) . 3_454 3_454 no
O5 S1 O6 Nd1 71.4(7) . . . no
O7 S1 O6 Nd1 -56.5(8) . . . no
C3 S1 O6 Nd1 -173.4(6) . . . no
O5 S1 C3 C2 40.7(9) . . . no
O5 S1 C3 C4 -137.9(8) . . . no
O6 S1 C3 C2 -78.1(9) . . . no
O6 S1 C3 C4 103.3(9) . . . no
O7 S1 C3 C2 161.9(8) . . . no
O7 S1 C3 C4 -16.7(10) . . . no
Nd1 O1 C7 O2 -2.3(10) 3_445 . . no
Nd1 O1 C7 C1 178.7(7) 3_445 . . no
Nd1 O2 C7 O1 2.2(10) 3_445 . . no
Nd1 O2 C7 C1 -178.7(7) 3_445 . . no
Nd1 O3 C8 O4 -5.6(12) 1_556 . . no
Nd1 O3 C8 C5 170.2(9) 1_556 . . no
Nd1 O4 C8 O3 5.6(12) 1_556 . . no
Nd1 O4 C8 C5 -170.2(9) 1_556 . . no
C6 C1 C2 C3 1.9(14) . . . no
C7 C1 C2 C3 -179.9(8) . . . no
C2 C1 C6 C5 -0.1(15) . . . no
C7 C1 C6 C5 -178.3(9) . . . no
C2 C1 C7 O1 0.4(14) . . . no
C2 C1 C7 O2 -178.7(9) . . . no
C6 C1 C7 O1 178.6(9) . . . no
C6 C1 C7 O2 -0.5(14) . . . no
C1 C2 C3 S1 179.7(7) . . . no
C1 C2 C3 C4 -1.7(15) . . . no
S1 C3 C4 C5 178.3(8) . . . no
C2 C3 C4 C5 -0.2(15) . . . no
C3 C4 C5 C6 2.0(15) . . . no
C3 C4 C5 C8 -179.9(10) . . . no
C4 C5 C6 C1 -1.9(15) . . . no
C8 C5 C6 C1 -179.9(10) . . . no
C4 C5 C8 O3 173.2(10) . . . no
C4 C5 C8 O4 -11.1(16) . . . no
C6 C5 C8 O3 -8.8(17) . . . no
C6 C5 C8 O4 166.9(11) . . . no
